data_4110024
loop_
_publ_author_name
'Corneliu Stanciu'
'Mary E. Jones'
'Phillip E. Fanwick'
'Mahdi M. Abu-Omar'

_publ_contact_author_address
;    Department of Chemistry
     Purdue University
     560 Oval Dr.
     W. Lafayette
     IN 47907-2084
     USA
;
_publ_contact_author_email pfanwick@purdue.edu
_publ_contact_author_fax 1(765)4940239
_publ_contact_author_name 'Phillip E. Fanwick'
_publ_contact_author_phone 1(765)4944572
_publ_section_title
;
 Multi-electron Activation of Dioxygen on Zirconium(IV) to Give an
 Unprecedented Bisperoxo Complex
;
_journal_name_full 'Journal of the American Chemical Society'
_journal_page_first 12400
_journal_page_last 12401
_journal_paper_doi 10.1021/ja075396u
_journal_volume 129
_journal_year 2007
_chemical_formula_moiety 'C52 H72 N4 Zr1'
_chemical_formula_sum 'C52 H72 N4 Zr'
_chemical_formula_weight 844.40
_chemical_name_systematic ' ?'
_space_group_IT_number 14
_symmetry_cell_setting monoclinic
_symmetry_space_group_name_Hall '-P 2ybc'
_symmetry_space_group_name_H-M 'P 1 21/c 1'
_atom_type_scat_source 'International Tables for Crystallography (Vol C)'
_audit_creation_date 7-02-07
_audit_creation_method 'SHELXL and local programs'
_audit_update_record ' ?'
_cell_angle_alpha 90.00
_cell_angle_beta 112.5905(14)
_cell_angle_gamma 90.00
_cell_formula_units_Z 4
_cell_length_a 22.6391(5)
_cell_length_b 10.4105(5)
_cell_length_c 21.8924(8)
_cell_measurement_reflns_used 48236
_cell_measurement_temperature 150
_cell_measurement_theta_max 27
_cell_measurement_theta_min 2
_cell_volume 4763.8(3)
_computing_cell_refinement 'DENZO/SCALEPACK (Otwinowski & Minor, 1996)'
_computing_data_collection 'Collect (Nonius, 1998)'
_computing_data_reduction 'DENZO/SCALEPACK (Otwinowski & Minor, 1996)'
_computing_molecular_graphics
;
    ORTEP (Johnson, 1976)
    PLATON (Spek, 1997)
;
_computing_publication_material 'SHELX97(Sheldrick, 1997) and local programs'
_computing_structure_refinement 'SHELX97 (Sheldrick, 1997)'
_computing_structure_solution
;
 direct methods (SIR2004, Burla et al., 2005)
;
_diffrn_ambient_temperature 150
_diffrn_measured_fraction_theta_full 0.9964
_diffrn_measured_fraction_theta_max 0.9964
_diffrn_measurement_device_type Nonius_KappaCCD
_diffrn_measurement_method \w
_diffrn_radiation_monochromator 'graphite 002'
_diffrn_radiation_type MO-K\a
_diffrn_radiation_wavelength 0.71073
_diffrn_reflns_av_R_equivalents 0.064
_diffrn_reflns_limit_h_max 27
_diffrn_reflns_limit_h_min -29
_diffrn_reflns_limit_k_max 0
_diffrn_reflns_limit_k_min -13
_diffrn_reflns_limit_l_max 28
_diffrn_reflns_limit_l_min 0
_diffrn_reflns_number 48236
_diffrn_reflns_theta_full 27.5
_diffrn_reflns_theta_max 27.49
_diffrn_reflns_theta_min 2.19
_exptl_absorpt_coefficient_mu 0.261
_exptl_absorpt_correction_T_max 0.9679
_exptl_absorpt_correction_T_min 0.8784
_exptl_absorpt_correction_type multi-scan
_exptl_absorpt_process_details 'SCALEPACK (Otwinowski & Minor, 1997)'
_exptl_crystal_colour_modifier light
_exptl_crystal_colour_primary yellow
_exptl_crystal_density_diffrn 1.177
_exptl_crystal_description plate
_exptl_crystal_F_000 1808
_exptl_crystal_size_max 0.38
_exptl_crystal_size_mid 0.30
_exptl_crystal_size_min 0.13
_refine_diff_density_max 0.73
_refine_diff_density_min -0.82
_refine_ls_extinction_method none
_refine_ls_goodness_of_fit_ref 0.940
_refine_ls_hydrogen_treatment mixed
_refine_ls_matrix_type full
_refine_ls_number_parameters 546
_refine_ls_number_reflns 10880
_refine_ls_number_restraints 0
_refine_ls_R_factor_all 0.082
_refine_ls_R_factor_gt 0.043
_refine_ls_shift/su_max 0.001
_refine_ls_structure_factor_coef Fsqd
_refine_ls_weighting_details '1/[\s^2^(Fo^2^)+(0.0624P)^2^+0.0000P] where P=(Fo^2^+2Fc^2^)/3  '
_refine_ls_weighting_scheme calc
_refine_ls_wR_factor_gt 0.096
_refine_ls_wR_factor_ref 0.113
_reflns_number_gt 7118
_reflns_number_total 10880
_reflns_threshold_expression >2.0\s(I)
_cod_data_source_file ja075396usi20070719_050202.cif
_cod_data_source_block CS6
_cod_original_formula_sum 'C52 H72 N4 Zr1'
_cod_database_code 4110024

loop_
_symmetry_equiv_pos_as_xyz
'x, y, z'
'-x, y+1/2, -z+1/2'
'-x, -y, -z'
'x, -y-1/2, z-1/2'

loop_
_atom_site_label
_atom_site_fract_x
_atom_site_fract_y
_atom_site_fract_z
_atom_site_U_iso_or_equiv
_atom_site_adp_type
_atom_site_occupancy
_atom_site_symmetry_multiplicity
_atom_site_calc_flag
_atom_site_refinement_flags
Zr 0.235254(9) 0.15739(2) 0.017060(11) 0.02269(7) Uani 1 1 d .
N(11) 0.13951(8) 0.11704(18) -0.03804(10) 0.0246(4) Uani 1 1 d .
N(14) 0.25696(8) 0.02645(18) -0.04145(10) 0.0249(4) Uani 1 1 d .
N(21) 0.26526(8) 0.34198(19) 0.01381(10) 0.0268(4) Uani 1 1 d .
N(24) 0.28727(9) 0.16498(19) 0.11921(10) 0.0294(4) Uani 1 1 d .
C(12) 0.15380(10) -0.0146(2) -0.03603(12) 0.0278(5) Uani 1 1 d .
C(13) 0.21043(10) -0.0579(2) -0.03715(12) 0.0264(5) Uani 1 1 d .
C(22) 0.25458(11) 0.3747(2) 0.07100(13) 0.0310(6) Uani 1 1 d .
C(23) 0.26513(11) 0.2904(3) 0.12147(13) 0.0324(6) Uani 1 1 d .
C(111) 0.07465(10) 0.1609(2) -0.06732(12) 0.0262(5) Uani 1 1 d .
C(112) 0.04074(10) 0.1474(2) -0.13590(12) 0.0294(5) Uani 1 1 d .
C(113) -0.02058(11) 0.1986(3) -0.16424(14) 0.0376(6) Uani 1 1 d .
C(114) -0.04781(11) 0.2633(3) -0.12624(15) 0.0430(7) Uani 1 1 d .
C(115) -0.01456(11) 0.2747(3) -0.05933(14) 0.0401(7) Uani 1 1 d .
C(116) 0.04676(10) 0.2225(2) -0.02782(13) 0.0314(6) Uani 1 1 d .
C(121) 0.04841(14) -0.0593(3) -0.19206(15) 0.0491(7) Uani 1 1 d .
C(122) 0.06992(11) 0.0807(3) -0.17972(13) 0.0344(6) Uani 1 1 d .
C(123) 0.05562(13) 0.1472(3) -0.24616(14) 0.0435(7) Uani 1 1 d .
C(141) 0.30739(10) -0.0237(2) -0.05919(12) 0.0265(5) Uani 1 1 d .
C(142) 0.36266(10) -0.0762(2) -0.01040(13) 0.0318(6) Uani 1 1 d .
C(143) 0.41205(11) -0.1146(3) -0.02980(15) 0.0398(7) Uani 1 1 d .
C(144) 0.40729(12) -0.1016(3) -0.09405(15) 0.0437(7) Uani 1 1 d .
C(145) 0.35205(12) -0.0530(3) -0.14164(14) 0.0397(6) Uani 1 1 d .
C(146) 0.30107(11) -0.0135(2) -0.12550(13) 0.0319(6) Uani 1 1 d .
C(161) 0.04207(15) 0.1515(3) 0.07948(16) 0.0554(8) Uani 1 1 d .
C(162) 0.07863(11) 0.2315(3) 0.04679(13) 0.0395(7) Uani 1 1 d .
C(163) 0.08546(14) 0.3698(3) 0.07205(16) 0.0527(8) Uani 1 1 d .
C(211) 0.27521(10) 0.4415(2) -0.02597(12) 0.0283(5) Uani 1 1 d .
C(212) 0.33670(11) 0.4555(3) -0.02680(14) 0.0366(6) Uani 1 1 d .
C(213) 0.34665(12) 0.5537(3) -0.06406(15) 0.0424(7) Uani 1 1 d .
C(214) 0.29815(12) 0.6365(2) -0.10030(14) 0.0394(6) Uani 1 1 d .
C(215) 0.23716(12) 0.6184(2) -0.10115(13) 0.0347(6) Uani 1 1 d .
C(216) 0.22420(10) 0.5207(2) -0.06486(12) 0.0298(5) Uani 1 1 d .
C(221) 0.41215(15) 0.2858(3) -0.0358(2) 0.0699(11) Uani 1 1 d .
C(222) 0.39092(11) 0.3635(3) 0.01115(16) 0.0470(8) Uani 1 1 d .
C(223) 0.44668(15) 0.4326(4) 0.0624(2) 0.0789(12) Uani 1 1 d .
C(241) 0.32056(11) 0.0984(3) 0.17994(12) 0.0363(6) Uani 1 1 d .
C(242) 0.29365(13) -0.0129(3) 0.19460(15) 0.0499(8) Uani 1 1 d .
C(243) 0.32850(15) -0.0833(4) 0.25126(17) 0.0717(11) Uani 1 1 d .
C(244) 0.38736(15) -0.0407(5) 0.29392(17) 0.0810(13) Uani 1 1 d .
C(245) 0.41340(13) 0.0684(4) 0.27985(15) 0.0647(11) Uani 1 1 d .
C(246) 0.38169(12) 0.1415(3) 0.22247(13) 0.0439(7) Uani 1 1 d .
C(261) 0.11548(13) 0.4510(3) -0.14183(16) 0.0551(8) Uani 1 1 d .
C(262) 0.15563(10) 0.4972(2) -0.07169(13) 0.0331(6) Uani 1 1 d .
C(263) 0.12505(13) 0.6144(3) -0.05397(18) 0.0523(8) Uani 1 1 d .
C(421) 0.37270(15) -0.2366(3) 0.07917(16) 0.0537(8) Uani 1 1 d .
C(422) 0.37030(11) -0.0943(3) 0.06075(13) 0.0382(6) Uani 1 1 d .
C(426) 0.42876(13) -0.0231(3) 0.10828(16) 0.0549(8) Uani 1 1 d .
C(431) 0.22186(18) -0.1946(4) 0.13082(19) 0.0727(10) Uani 1 1 d .
C(432) 0.22561(14) -0.0558(3) 0.15334(16) 0.0569(9) Uani 1 1 d .
C(433) 0.18320(15) -0.0335(4) 0.1927(2) 0.0777(12) Uani 1 1 d .
C(451) 0.40332(15) 0.3778(4) 0.2437(2) 0.0837(14) Uani 1 1 d .
C(452) 0.41300(12) 0.2590(3) 0.20723(16) 0.0512(8) Uani 1 1 d .
C(453) 0.48540(13) 0.2409(4) 0.22528(18) 0.0655(10) Uani 1 1 d .
C(461) 0.22019(15) -0.0319(3) -0.24307(15) 0.0566(8) Uani 1 1 d .
C(462) 0.24057(12) 0.0413(3) -0.17765(13) 0.0391(6) Uani 1 1 d .
C(463) 0.24695(16) 0.1840(3) -0.18770(17) 0.0602(9) Uani 1 1 d .
H(12) 0.1249(11) -0.075(2) -0.0269(12) 0.028(6) Uiso 1 1 d .
H(13) 0.2194(11) -0.145(2) -0.0283(12) 0.029(7) Uiso 1 1 d .
H(22) 0.2325(11) 0.459(3) 0.0712(12) 0.038(7) Uiso 1 1 d .
H(23) 0.2538(13) 0.311(3) 0.1597(16) 0.055(9) Uiso 1 1 d .
H(113) -0.0442 0.1891 -0.2104 0.045 Uiso 1 1 calc R
H(114) -0.0893 0.2996 -0.1465 0.052 Uiso 1 1 calc R
H(115) -0.0336 0.3193 -0.0337 0.048 Uiso 1 1 calc R
H(122) 0.1174 0.0808 -0.1553 0.041 Uiso 1 1 calc R
H(12A) 0.0584 -0.1030 -0.1496 0.074 Uiso 1 1 calc R
H(12B) 0.0708 -0.1020 -0.2168 0.074 Uiso 1 1 calc R
H(12C) 0.0022 -0.0627 -0.2177 0.074 Uiso 1 1 calc R
H(12D) 0.0096 0.1436 -0.2726 0.065 Uiso 1 1 calc R
H(12E) 0.0788 0.1036 -0.2699 0.065 Uiso 1 1 calc R
H(12F) 0.0693 0.2371 -0.2386 0.065 Uiso 1 1 calc R
H(143) 0.4498 -0.1506 0.0022 0.048 Uiso 1 1 calc R
H(144) 0.4420 -0.1262 -0.1057 0.052 Uiso 1 1 calc R
H(145) 0.3488 -0.0463 -0.1861 0.048 Uiso 1 1 calc R
H(162) 0.1226 0.1944 0.0604 0.047 Uiso 1 1 calc R
H(16A) -0.0015 0.1852 0.0665 0.083 Uiso 1 1 calc R
H(16B) 0.0641 0.1563 0.1277 0.083 Uiso 1 1 calc R
H(16C) 0.0402 0.0618 0.0652 0.083 Uiso 1 1 calc R
H(16D) 0.1081 0.4208 0.0502 0.079 Uiso 1 1 calc R
H(16E) 0.1098 0.3707 0.1200 0.079 Uiso 1 1 calc R
H(16F) 0.0429 0.4066 0.0621 0.079 Uiso 1 1 calc R
H(213) 0.3880 0.5648 -0.0648 0.051 Uiso 1 1 calc R
H(214) 0.3065 0.7052 -0.1244 0.047 Uiso 1 1 calc R
H(215) 0.2036 0.6738 -0.1271 0.042 Uiso 1 1 calc R
H(222) 0.3738 0.3015 0.0352 0.056 Uiso 1 1 calc R
H(22A) 0.4309 0.3435 -0.0589 0.105 Uiso 1 1 calc R
H(22B) 0.3751 0.2418 -0.0683 0.105 Uiso 1 1 calc R
H(22C) 0.4441 0.2222 -0.0106 0.105 Uiso 1 1 calc R
H(22D) 0.4801 0.3704 0.0862 0.118 Uiso 1 1 calc R
H(22E) 0.4322 0.4766 0.0937 0.118 Uiso 1 1 calc R
H(22F) 0.4640 0.4958 0.0405 0.118 Uiso 1 1 calc R
H(243) 0.3115 -0.1610 0.2604 0.086 Uiso 1 1 calc R
H(244) 0.4101 -0.0872 0.3333 0.097 Uiso 1 1 calc R
H(245) 0.4543 0.0957 0.3099 0.078 Uiso 1 1 calc R
H(262) 0.1563 0.4266 -0.0404 0.040 Uiso 1 1 calc R
H(26A) 0.1137 0.5186 -0.1736 0.083 Uiso 1 1 calc R
H(26B) 0.0721 0.4309 -0.1451 0.083 Uiso 1 1 calc R
H(26C) 0.1350 0.3738 -0.1516 0.083 Uiso 1 1 calc R
H(26D) 0.1502 0.6398 -0.0082 0.078 Uiso 1 1 calc R
H(26E) 0.0814 0.5933 -0.0586 0.078 Uiso 1 1 calc R
H(26F) 0.1239 0.6855 -0.0838 0.078 Uiso 1 1 calc R
H(422) 0.3317 -0.0563 0.0655 0.046 Uiso 1 1 calc R
H(42A) 0.3344 -0.2800 0.0485 0.081 Uiso 1 1 calc R
H(42B) 0.3743 -0.2447 0.1244 0.081 Uiso 1 1 calc R
H(42C) 0.4109 -0.2761 0.0764 0.081 Uiso 1 1 calc R
H(42D) 0.4675 -0.0590 0.1052 0.082 Uiso 1 1 calc R
H(42E) 0.4309 -0.0328 0.1536 0.082 Uiso 1 1 calc R
H(42F) 0.4254 0.0682 0.0966 0.082 Uiso 1 1 calc R
H(432) 0.2090 -0.0005 0.1129 0.068 Uiso 1 1 calc R
H(43A) 0.2486 -0.2061 0.1051 0.109 Uiso 1 1 calc R
H(43B) 0.1774 -0.2160 0.1032 0.109 Uiso 1 1 calc R
H(43C) 0.2371 -0.2511 0.1696 0.109 Uiso 1 1 calc R
H(43D) 0.1975 -0.0890 0.2318 0.117 Uiso 1 1 calc R
H(43E) 0.1387 -0.0538 0.1648 0.117 Uiso 1 1 calc R
H(43F) 0.1863 0.0566 0.2065 0.117 Uiso 1 1 calc R
H(452) 0.3924 0.2760 0.1586 0.061 Uiso 1 1 calc R
H(45A) 0.3575 0.3916 0.2322 0.126 Uiso 1 1 calc R
H(45B) 0.4217 0.4532 0.2307 0.126 Uiso 1 1 calc R
H(45C) 0.4246 0.3645 0.2916 0.126 Uiso 1 1 calc R
H(45D) 0.5072 0.2329 0.2734 0.098 Uiso 1 1 calc R
H(45E) 0.5024 0.3153 0.2099 0.098 Uiso 1 1 calc R
H(45F) 0.4926 0.1629 0.2040 0.098 Uiso 1 1 calc R
H(462) 0.2056 0.0307 -0.1608 0.047 Uiso 1 1 calc R
H(46A) 0.2520 -0.0187 -0.2627 0.085 Uiso 1 1 calc R
H(46B) 0.1785 -0.0002 -0.2735 0.085 Uiso 1 1 calc R
H(46C) 0.2170 -0.1237 -0.2350 0.085 Uiso 1 1 calc R
H(46D) 0.2560 0.2293 -0.1458 0.090 Uiso 1 1 calc R
H(46E) 0.2069 0.2164 -0.2211 0.090 Uiso 1 1 calc R
H(46F) 0.2821 0.1984 -0.2026 0.090 Uiso 1 1 calc R

loop_
_atom_site_aniso_label
_atom_site_aniso_U_11
_atom_site_aniso_U_22
_atom_site_aniso_U_33
_atom_site_aniso_U_12
_atom_site_aniso_U_13
_atom_site_aniso_U_23
Zr 0.02042(11) 0.02398(12) 0.02117(12) 0.00036(9) 0.00520(8) -0.00151(10)
N(11) 0.0183(9) 0.0273(10) 0.0260(11) 0.0014(7) 0.0062(7) -0.0019(8)
N(14) 0.0235(9) 0.0260(10) 0.0254(10) 0.0017(7) 0.0098(8) 0.0004(9)
N(21) 0.0240(9) 0.0276(11) 0.0269(11) -0.0001(8) 0.0077(8) -0.0023(9)
N(24) 0.0272(9) 0.0359(12) 0.0230(11) 0.0006(8) 0.0072(8) -0.0005(9)
C(12) 0.0265(11) 0.0266(13) 0.0298(14) -0.0014(9) 0.0102(10) 0.0004(10)
C(13) 0.0295(12) 0.0244(13) 0.0251(13) -0.0002(9) 0.0104(10) 0.0002(10)
C(22) 0.0272(12) 0.0320(14) 0.0317(15) -0.0012(10) 0.0089(10) -0.0087(11)
C(23) 0.0283(12) 0.0404(15) 0.0260(14) -0.0035(10) 0.0077(10) -0.0077(12)
C(111) 0.0217(10) 0.0260(12) 0.0299(13) 0.0002(9) 0.0087(9) 0.0006(11)
C(112) 0.0265(11) 0.0284(13) 0.0306(14) -0.0025(9) 0.0081(9) 0.0006(11)
C(113) 0.0290(12) 0.0421(16) 0.0332(15) -0.0005(11) 0.0026(10) 0.0035(12)
C(114) 0.0245(12) 0.0483(18) 0.0509(19) 0.0069(11) 0.0087(12) 0.0081(14)
C(115) 0.0306(13) 0.0433(16) 0.0481(18) 0.0065(11) 0.0171(12) -0.0014(13)
C(116) 0.0273(11) 0.0331(14) 0.0348(15) 0.0007(10) 0.0128(10) -0.0026(11)
C(121) 0.0647(18) 0.0387(17) 0.0398(18) -0.0040(14) 0.0154(14) -0.0071(14)
C(122) 0.0333(13) 0.0381(15) 0.0272(14) -0.0002(10) 0.0065(10) -0.0030(11)
C(123) 0.0503(16) 0.0463(17) 0.0323(15) 0.0004(13) 0.0139(12) 0.0013(13)
C(141) 0.0260(11) 0.0239(12) 0.0329(14) 0.0001(9) 0.0149(10) -0.0005(10)
C(142) 0.0267(12) 0.0346(14) 0.0337(15) 0.0051(10) 0.0111(10) 0.0010(11)
C(143) 0.0294(13) 0.0433(16) 0.0485(18) 0.0055(11) 0.0168(12) -0.0002(13)
C(144) 0.0372(14) 0.0445(16) 0.061(2) 0.0036(12) 0.0313(14) 0.0021(15)
C(145) 0.0490(15) 0.0399(16) 0.0426(17) 0.0039(12) 0.0314(13) 0.0081(13)
C(146) 0.0368(13) 0.0274(13) 0.0359(15) 0.0027(10) 0.0191(11) 0.0043(11)
C(161) 0.0638(19) 0.061(2) 0.0439(19) -0.0016(16) 0.0233(15) 0.0014(16)
C(162) 0.0296(12) 0.0548(18) 0.0377(16) 0.0079(12) 0.0169(11) -0.0089(13)
C(163) 0.0496(17) 0.059(2) 0.053(2) -0.0067(14) 0.0237(15) -0.0187(16)
C(211) 0.0283(12) 0.0256(13) 0.0301(14) -0.0031(9) 0.0104(10) -0.0036(10)
C(212) 0.0295(12) 0.0349(15) 0.0468(17) -0.0020(10) 0.0162(11) -0.0007(13)
C(213) 0.0359(14) 0.0419(16) 0.0570(19) -0.0022(12) 0.0263(13) 0.0022(14)
C(214) 0.0484(15) 0.0336(16) 0.0425(17) -0.0030(11) 0.0245(13) 0.0008(12)
C(215) 0.0388(13) 0.0286(14) 0.0354(16) 0.0024(10) 0.0129(11) -0.0007(11)
C(216) 0.0286(11) 0.0269(13) 0.0329(14) -0.0003(9) 0.0106(10) -0.0033(11)
C(221) 0.0513(18) 0.047(2) 0.107(3) 0.0118(15) 0.0256(19) -0.004(2)
C(222) 0.0258(12) 0.0446(18) 0.070(2) 0.0025(11) 0.0175(13) 0.0115(15)
C(223) 0.0444(18) 0.070(3) 0.096(3) 0.0101(16) -0.0016(18) 0.003(2)
C(241) 0.0307(12) 0.0531(17) 0.0224(14) 0.0072(11) 0.0074(10) 0.0000(12)
C(242) 0.0436(15) 0.070(2) 0.0348(17) 0.0039(14) 0.0133(12) 0.0208(15)
C(243) 0.0518(19) 0.105(3) 0.056(2) 0.0125(19) 0.0180(16) 0.046(2)
C(244) 0.0461(18) 0.151(4) 0.045(2) 0.024(2) 0.0170(16) 0.048(2)
C(245) 0.0316(15) 0.126(3) 0.0295(17) 0.0125(18) 0.0040(12) 0.0016(19)
C(246) 0.0297(13) 0.075(2) 0.0248(14) 0.0063(13) 0.0081(10) -0.0064(14)
C(261) 0.0405(15) 0.060(2) 0.052(2) -0.0114(14) 0.0037(13) -0.0052(16)
C(262) 0.0282(12) 0.0297(14) 0.0372(15) -0.0006(10) 0.0081(10) 0.0027(11)
C(263) 0.0404(15) 0.0399(17) 0.084(3) 0.0020(12) 0.0314(16) -0.0048(16)
C(421) 0.0694(19) 0.052(2) 0.0404(19) 0.0081(15) 0.0215(15) 0.0050(15)
C(422) 0.0301(12) 0.0469(17) 0.0333(15) 0.0114(11) 0.0074(11) 0.0000(13)
C(426) 0.0433(16) 0.062(2) 0.049(2) 0.0046(14) 0.0065(13) -0.0088(16)
C(431) 0.086(3) 0.082(3) 0.061(2) -0.009(2) 0.040(2) 0.005(2)
C(432) 0.0543(18) 0.059(2) 0.048(2) -0.0117(15) 0.0099(14) 0.0235(17)
C(433) 0.0454(18) 0.075(3) 0.108(3) -0.0073(17) 0.0240(19) -0.013(2)
C(451) 0.0449(18) 0.098(3) 0.090(3) 0.0038(18) 0.0056(18) -0.057(2)
C(452) 0.0322(13) 0.064(2) 0.0473(19) -0.0018(13) 0.0040(12) -0.0220(16)
C(453) 0.0385(16) 0.083(3) 0.064(2) -0.0055(16) 0.0085(15) -0.025(2)
C(461) 0.0619(19) 0.063(2) 0.0405(19) 0.0065(16) 0.0148(15) -0.0022(16)
C(462) 0.0445(14) 0.0469(17) 0.0296(15) 0.0122(12) 0.0183(11) 0.0067(13)
C(463) 0.076(2) 0.046(2) 0.049(2) 0.0210(16) 0.0133(17) 0.0082(15)

loop_
_atom_type_symbol
_atom_type_radius_bond
Zr 1.45
N 0.75
C 0.77
H 0.32

loop_
_geom_angle_atom_site_label_1
_geom_angle_atom_site_label_2
_geom_angle_atom_site_label_3
_geom_angle
N21 Zr N14 116.02(8)
N21 Zr N11 117.08(7)
N14 Zr N11 87.13(7)
N21 Zr N24 86.77(8)
N14 Zr N24 121.37(7)
N11 Zr N24 131.42(7)
N21 Zr C13 147.42(8)
N14 Zr C13 34.16(7)
N11 Zr C13 63.17(7)
N24 Zr C13 118.28(8)
N21 Zr C22 34.01(8)
N14 Zr C22 148.25(8)
N11 Zr C22 114.16(7)
N24 Zr C22 62.50(8)
C13 Zr C22 177.18(7)
N21 Zr C12 147.87(8)
N14 Zr C12 63.11(7)
N11 Zr C12 34.00(7)
N24 Zr C12 122.24(8)
C13 Zr C12 31.70(7)
C22 Zr C12 145.48(7)
N21 Zr C23 62.70(8)
N14 Zr C23 151.69(7)
N11 Zr C23 119.46(7)
N24 Zr C23 33.72(8)
C13 Zr C23 148.55(9)
C22 Zr C23 31.26(9)
C12 Zr C23 134.54(8)
C12 N11 C111 120.60(18)
C12 N11 Zr 90.15(12)
C111 N11 Zr 148.91(15)
C13 N14 C141 119.07(19)
C13 N14 Zr 90.45(13)
C141 N14 Zr 144.47(15)
C22 N21 C211 119.3(2)
C22 N21 Zr 91.37(14)
C211 N21 Zr 146.62(16)
C23 N24 C241 119.0(2)
C23 N24 Zr 90.62(14)
C241 N24 Zr 148.75(18)
C13 C12 N11 121.8(2)
C13 C12 Zr 73.56(14)
N11 C12 Zr 55.85(10)
C13 C12 H12 119.4(14)
N11 C12 H12 118.1(14)
Zr C12 H12 142.3(14)
C12 C13 N14 121.9(2)
C12 C13 Zr 74.75(14)
N14 C13 Zr 55.39(11)
C12 C13 H13 116.5(15)
N14 C13 H13 120.9(15)
Zr C13 H13 141.4(16)
C23 C22 N21 122.1(2)
C23 C22 Zr 75.19(16)
N21 C22 Zr 54.62(12)
C23 C22 H22 119.4(15)
N21 C22 H22 118.0(15)
Zr C22 H22 142.0(14)
C22 C23 N24 121.7(2)
C22 C23 Zr 73.55(15)
N24 C23 Zr 55.66(12)
C22 C23 H23 121.9(18)
N24 C23 H23 116.2(18)
Zr C23 H23 144.6(17)
C116 C111 C112 120.8(2)
C116 C111 N11 119.7(2)
C112 C111 N11 119.4(2)
C113 C112 C111 118.7(2)
C113 C112 C122 119.6(2)
C111 C112 C122 121.8(2)
C114 C113 C112 121.1(2)
C114 C113 H113 119.40
C112 C113 H113 119.40
C115 C114 C113 119.7(2)
C115 C114 H114 120.20
C113 C114 H114 120.20
C114 C115 C116 121.7(3)
C114 C115 H115 119.10
C116 C115 H115 119.10
C115 C116 C111 117.9(2)
C115 C116 C162 118.6(2)
C111 C116 C162 123.5(2)
C122 C121 H12A 109.50
C122 C121 H12B 109.50
H12A C121 H12B 109.50
C122 C121 H12C 109.50
H12A C121 H12C 109.50
H12B C121 H12C 109.50
C112 C122 C121 111.1(2)
C112 C122 C123 114.1(2)
C121 C122 C123 109.1(2)
C112 C122 H122 107.40
C121 C122 H122 107.40
C123 C122 H122 107.40
C122 C123 H12D 109.50
C122 C123 H12E 109.50
H12D C123 H12E 109.50
C122 C123 H12F 109.50
H12D C123 H12F 109.50
H12E C123 H12F 109.50
C142 C141 C146 121.4(2)
C142 C141 N14 120.2(2)
C146 C141 N14 118.3(2)
C143 C142 C141 117.5(2)
C143 C142 C422 119.3(2)
C141 C142 C422 123.2(2)
C144 C143 C142 121.7(2)
C144 C143 H143 119.20
C142 C143 H143 119.20
C143 C144 C145 120.0(2)
C143 C144 H144 120.00
C145 C144 H144 120.00
C144 C145 C146 121.1(3)
C144 C145 H145 119.50
C146 C145 H145 119.50
C145 C146 C141 118.3(2)
C145 C146 C462 121.1(2)
C141 C146 C462 120.6(2)
C162 C161 H16A 109.50
C162 C161 H16B 109.50
H16A C161 H16B 109.50
C162 C161 H16C 109.50
H16A C161 H16C 109.50
H16B C161 H16C 109.50
C116 C162 C163 112.9(2)
C116 C162 C161 110.6(2)
C163 C162 C161 109.9(2)
C116 C162 H162 107.80
C163 C162 H162 107.80
C161 C162 H162 107.80
C162 C163 H16D 109.50
C162 C163 H16E 109.50
H16D C163 H16E 109.50
C162 C163 H16F 109.50
H16D C163 H16F 109.50
H16E C163 H16F 109.50
C212 C211 C216 121.2(2)
C212 C211 N21 118.2(2)
C216 C211 N21 120.6(2)
C213 C212 C211 118.1(2)
C213 C212 C222 120.5(2)
C211 C212 C222 121.4(2)
C212 C213 C214 121.8(2)
C212 C213 H213 119.10
C214 C213 H213 119.10
C213 C214 C215 119.4(2)
C213 C214 H214 120.30
C215 C214 H214 120.30
C214 C215 C216 121.3(2)
C214 C215 H215 119.30
C216 C215 H215 119.30
C215 C216 C211 118.0(2)
C215 C216 C262 119.5(2)
C211 C216 C262 122.3(2)
C222 C221 H22A 109.50
C222 C221 H22B 109.50
H22A C221 H22B 109.50
C222 C221 H22C 109.50
H22A C221 H22C 109.50
H22B C221 H22C 109.50
C223 C222 C221 111.3(3)
C223 C222 C212 111.9(3)
C221 C222 C212 111.2(3)
C223 C222 H222 107.40
C221 C222 H222 107.40
C212 C222 H222 107.40
C222 C223 H22D 109.50
C222 C223 H22E 109.50
H22D C223 H22E 109.50
C222 C223 H22F 109.50
H22D C223 H22F 109.50
H22E C223 H22F 109.50
C242 C241 C246 120.9(3)
C242 C241 N24 119.5(2)
C246 C241 N24 119.4(2)
C243 C242 C241 119.4(3)
C243 C242 C432 118.1(3)
C241 C242 C432 122.4(2)
C244 C243 C242 120.3(3)
C244 C243 H243 119.90
C242 C243 H243 119.90
C245 C244 C243 120.3(3)
C245 C244 H244 119.90
C243 C244 H244 119.90
C244 C245 C246 122.3(3)
C244 C245 H245 118.90
C246 C245 H245 118.90
C245 C246 C241 116.8(3)
C245 C246 C452 120.8(3)
C241 C246 C452 122.4(3)
C262 C261 H26A 109.50
C262 C261 H26B 109.50
H26A C261 H26B 109.50
C262 C261 H26C 109.50
H26A C261 H26C 109.50
H26B C261 H26C 109.50
C216 C262 C263 113.1(2)
C216 C262 C261 109.8(2)
C263 C262 C261 110.7(2)
C216 C262 H262 107.70
C263 C262 H262 107.70
C261 C262 H262 107.70
C262 C263 H26D 109.50
C262 C263 H26E 109.50
H26D C263 H26E 109.50
C262 C263 H26F 109.50
H26D C263 H26F 109.50
H26E C263 H26F 109.50
C422 C421 H42A 109.50
C422 C421 H42B 109.50
H42A C421 H42B 109.50
C422 C421 H42C 109.50
H42A C421 H42C 109.50
H42B C421 H42C 109.50
C142 C422 C426 111.6(2)
C142 C422 C421 111.8(2)
C426 C422 C421 110.9(2)
C142 C422 H422 107.40
C426 C422 H422 107.40
C421 C422 H422 107.40
C422 C426 H42D 109.50
C422 C426 H42E 109.50
H42D C426 H42E 109.50
C422 C426 H42F 109.50
H42D C426 H42F 109.50
H42E C426 H42F 109.50
C432 C431 H43A 109.50
C432 C431 H43B 109.50
H43A C431 H43B 109.50
C432 C431 H43C 109.50
H43A C431 H43C 109.50
H43B C431 H43C 109.50
C431 C432 C242 112.9(3)
C431 C432 C433 111.0(3)
C242 C432 C433 109.3(3)
C431 C432 H432 107.80
C242 C432 H432 107.80
C433 C432 H432 107.80
C432 C433 H43D 109.50
C432 C433 H43E 109.50
H43D C433 H43E 109.50
C432 C433 H43F 109.50
H43D C433 H43F 109.50
H43E C433 H43F 109.50
C452 C451 H45A 109.50
C452 C451 H45B 109.50
H45A C451 H45B 109.50
C452 C451 H45C 109.50
H45A C451 H45C 109.50
H45B C451 H45C 109.50
C246 C452 C451 111.3(3)
C246 C452 C453 112.7(3)
C451 C452 C453 108.4(2)
C246 C452 H452 108.10
C451 C452 H452 108.10
C453 C452 H452 108.10
C452 C453 H45D 109.50
C452 C453 H45E 109.50
H45D C453 H45E 109.50
C452 C453 H45F 109.50
H45D C453 H45F 109.50
H45E C453 H45F 109.50
C462 C461 H46A 109.50
C462 C461 H46B 109.50
H46A C461 H46B 109.50
C462 C461 H46C 109.50
H46A C461 H46C 109.50
H46B C461 H46C 109.50
C463 C462 C146 111.6(2)
C463 C462 C461 111.3(3)
C146 C462 C461 112.2(2)
C463 C462 H462 107.10
C146 C462 H462 107.10
C461 C462 H462 107.10
C462 C463 H46D 109.50
C462 C463 H46E 109.50
H46D C463 H46E 109.50
C462 C463 H46F 109.50
H46D C463 H46F 109.50
H46E C463 H46F 109.50

loop_
_geom_bond_atom_site_label_1
_geom_bond_atom_site_label_2
_geom_bond_distance
Zr N21 2.0485(19)
Zr N14 2.0552(19)
Zr N11 2.0787(17)
Zr N24 2.091(2)
Zr C13 2.497(2)
Zr C22 2.512(2)
Zr C12 2.512(2)
Zr C23 2.532(3)
N11 C12 1.405(3)
N11 C111 1.432(3)
N14 C13 1.402(3)
N14 C141 1.438(3)
N21 C22 1.405(3)
N21 C211 1.426(3)
N24 C23 1.406(3)
N24 C241 1.431(3)
C12 C13 1.368(3)
C12 H12 0.98(2)
C13 H13 0.93(2)
C22 C23 1.359(4)
C22 H22 1.01(3)
C23 H23 0.99(3)
C111 C116 1.406(3)
C111 C112 1.406(3)
C112 C113 1.391(3)
C112 C122 1.525(3)
C113 C114 1.386(4)
C113 H113 0.9500
C114 C115 1.371(4)
C114 H114 0.9500
C115 C116 1.401(3)
C115 H115 0.9500
C116 C162 1.514(4)
C121 C122 1.527(4)
C121 H12A 0.9800
C121 H12B 0.9800
C121 H12C 0.9800
C122 C123 1.529(4)
C122 H122 1.0000
C123 H12D 0.9800
C123 H12E 0.9800
C123 H12F 0.9800
C141 C142 1.407(3)
C141 C146 1.407(3)
C142 C143 1.398(3)
C142 C422 1.512(4)
C143 C144 1.375(4)
C143 H143 0.9500
C144 C145 1.380(4)
C144 H144 0.9500
C145 C146 1.393(3)
C145 H145 0.9500
C146 C462 1.517(3)
C161 C162 1.531(4)
C161 H16A 0.9800
C161 H16B 0.9800
C161 H16C 0.9800
C162 C163 1.529(4)
C162 H162 1.0000
C163 H16D 0.9800
C163 H16E 0.9800
C163 H16F 0.9800
C211 C212 1.407(3)
C211 C216 1.408(3)
C212 C213 1.380(4)
C212 C222 1.527(4)
C213 C214 1.381(4)
C213 H213 0.9500
C214 C215 1.387(3)
C214 H214 0.9500
C215 C216 1.390(4)
C215 H215 0.9500
C216 C262 1.521(3)
C221 C222 1.524(5)
C221 H22A 0.9800
C221 H22B 0.9800
C221 H22C 0.9800
C222 C223 1.511(4)
C222 H222 1.0000
C223 H22D 0.9800
C223 H22E 0.9800
C223 H22F 0.9800
C241 C242 1.402(4)
C241 C246 1.412(3)
C242 C243 1.395(4)
C242 C432 1.523(4)
C243 C244 1.374(5)
C243 H243 0.9500
C244 C245 1.368(5)
C244 H244 0.9500
C245 C246 1.407(4)
C245 H245 0.9500
C246 C452 1.514(4)
C261 C262 1.531(4)
C261 H26A 0.9800
C261 H26B 0.9800
C261 H26C 0.9800
C262 C263 1.525(4)
C262 H262 1.0000
C263 H26D 0.9800
C263 H26E 0.9800
C263 H26F 0.9800
C421 C422 1.530(4)
C421 H42A 0.9800
C421 H42B 0.9800
C421 H42C 0.9800
C422 C426 1.525(4)
C422 H422 1.0000
C426 H42D 0.9800
C426 H42E 0.9800
C426 H42F 0.9800
C431 C432 1.518(5)
C431 H43A 0.9800
C431 H43B 0.9800
C431 H43C 0.9800
C432 C433 1.533(5)
C432 H432 1.0000
C433 H43D 0.9800
C433 H43E 0.9800
C433 H43F 0.9800
C451 C452 1.533(4)
C451 H45A 0.9800
C451 H45B 0.9800
C451 H45C 0.9800
C452 C453 1.543(4)
C452 H452 1.0000
C453 H45D 0.9800
C453 H45E 0.9800
C453 H45F 0.9800
C461 C462 1.529(4)
C461 H46A 0.9800
C461 H46B 0.9800
C461 H46C 0.9800
C462 C463 1.517(4)
C462 H462 1.0000
C463 H46D 0.9800
C463 H46E 0.9800
C463 H46F 0.9800

loop_
_geom_torsion_atom_site_label_1
_geom_torsion_atom_site_label_2
_geom_torsion_atom_site_label_3
_geom_torsion_atom_site_label_4
_geom_torsion
N21 Zr N11 C12 160.53(13)
N14 Zr N11 C12 42.65(14)
N24 Zr N11 C12 -87.96(16)
C13 Zr N11 C12 17.22(13)
C22 Zr N11 C12 -161.75(14)
C23 Zr N11 C12 -127.10(14)
N21 Zr N11 C111 -27.6(3)
N14 Zr N11 C111 -145.4(3)
N24 Zr N11 C111 84.0(3)
C13 Zr N11 C111 -170.9(3)
C22 Zr N11 C111 10.2(3)
C12 Zr N11 C111 171.9(4)
C23 Zr N11 C111 44.8(3)
N21 Zr N14 C13 -161.90(13)
N11 Zr N14 C13 -43.03(13)
N24 Zr N14 C13 95.15(14)
C22 Zr N14 C13 -177.29(15)
C12 Zr N14 C13 -17.89(13)
C23 Zr N14 C13 117.89(19)
N21 Zr N14 C141 50.2(3)
N11 Zr N14 C141 169.1(3)
N24 Zr N14 C141 -52.8(3)
C13 Zr N14 C141 -147.9(3)
C22 Zr N14 C141 34.8(3)
C12 Zr N14 C141 -165.8(3)
C23 Zr N14 C141 -30.0(4)
N14 Zr N21 C22 -165.54(12)
N11 Zr N21 C22 93.68(14)
N24 Zr N21 C22 -41.99(13)
C13 Zr N21 C22 175.56(13)
C12 Zr N21 C22 114.20(17)
C23 Zr N21 C22 -17.27(12)
N14 Zr N21 C211 36.6(3)
N11 Zr N21 C211 -64.1(3)
N24 Zr N21 C211 160.2(3)
C13 Zr N21 C211 17.7(3)
C22 Zr N21 C211 -157.8(3)
C12 Zr N21 C211 -43.6(3)
C23 Zr N21 C211 -175.1(3)
N21 Zr N24 C23 42.02(14)
N14 Zr N24 C23 160.72(13)
N11 Zr N24 C23 -81.92(16)
C13 Zr N24 C23 -159.86(13)
C22 Zr N24 C23 17.07(13)
C12 Zr N24 C23 -123.28(14)
N21 Zr N24 C241 -155.6(3)
N14 Zr N24 C241 -36.9(3)
N11 Zr N24 C241 80.4(3)
C13 Zr N24 C241 2.5(3)
C22 Zr N24 C241 179.4(3)
C12 Zr N24 C241 39.1(3)
C23 Zr N24 C241 162.4(4)
C111 N11 C12 C13 150.3(2)
Zr N11 C12 C13 -34.6(2)
C111 N11 C12 Zr -175.2(2)
N21 Zr C12 C13 115.90(17)
N14 Zr C12 C13 19.17(14)
N11 Zr C12 C13 149.8(2)
N24 Zr C12 C13 -92.55(16)
C22 Zr C12 C13 -179.90(15)
C23 Zr C12 C13 -133.19(15)
N21 Zr C12 N11 -33.9(2)
N14 Zr C12 N11 -130.65(16)
N24 Zr C12 N11 117.63(14)
C13 Zr C12 N11 -149.8(2)
C22 Zr C12 N11 30.3(2)
C23 Zr C12 N11 76.99(17)
N11 C12 C13 N14 -1.0(4)
Zr C12 C13 N14 -30.4(2)
N11 C12 C13 Zr 29.3(2)
C141 N14 C13 C12 -164.4(2)
Zr N14 C13 C12 36.3(2)
C141 N14 C13 Zr 159.3(2)
N21 Zr C13 C12 -117.33(17)
N14 Zr C13 C12 -148.6(2)
N11 Zr C13 C12 -18.36(14)
N24 Zr C13 C12 106.37(15)
C22 Zr C13 C12 1.1(18)
C23 Zr C13 C12 84.89(19)
N21 Zr C13 N14 31.2(2)
N11 Zr C13 N14 130.20(15)
N24 Zr C13 N14 -105.06(14)
C22 Zr C13 N14 149.7(17)
C12 Zr C13 N14 148.6(2)
C23 Zr C13 N14 -126.55(16)
C211 N21 C22 C23 -158.3(2)
Zr N21 C22 C23 35.4(2)
C211 N21 C22 Zr 166.2(2)
N21 Zr C22 C23 -149.4(2)
N14 Zr C22 C23 -124.20(17)
N11 Zr C22 C23 107.43(14)
N24 Zr C22 C23 -18.30(13)
C13 Zr C22 C23 88.4(17)
C12 Zr C22 C23 89.43(19)
N14 Zr C22 N21 25.2(2)
N11 Zr C22 N21 -103.13(13)
N24 Zr C22 N21 131.14(15)
C13 Zr C22 N21 -122.2(17)
C12 Zr C22 N21 -121.13(16)
C23 Zr C22 N21 149.4(2)
N21 C22 C23 N24 -0.2(3)
Zr C22 C23 N24 29.13(19)
N21 C22 C23 Zr -29.28(19)
C241 N24 C23 C22 155.9(2)
Zr N24 C23 C22 -34.4(2)
C241 N24 C23 Zr -169.6(2)
N21 Zr C23 C22 18.66(13)
N14 Zr C23 C22 113.41(19)
N11 Zr C23 C22 -88.60(15)
N24 Zr C23 C22 149.9(2)
C13 Zr C23 C22 -174.59(14)
C12 Zr C23 C22 -127.34(14)
N21 Zr C23 N24 -131.23(15)
N14 Zr C23 N24 -36.5(2)
N11 Zr C23 N24 121.51(13)
C13 Zr C23 N24 35.5(2)
C22 Zr C23 N24 -149.9(2)
C12 Zr C23 N24 82.76(15)
C12 N11 C111 C116 115.8(3)
Zr N11 C111 C116 -54.8(4)
C12 N11 C111 C112 -67.3(3)
Zr N11 C111 C112 122.1(3)
C116 C111 C112 C113 1.4(4)
N11 C111 C112 C113 -175.5(2)
C116 C111 C112 C122 -179.9(2)
N11 C111 C112 C122 3.3(3)
C111 C112 C113 C114 0.8(4)
C122 C112 C113 C114 -178.0(2)
C112 C113 C114 C115 -1.5(4)
C113 C114 C115 C116 0.0(4)
C114 C115 C116 C111 2.1(4)
C114 C115 C116 C162 -176.0(3)
C112 C111 C116 C115 -2.8(4)
N11 C111 C116 C115 174.0(2)
C112 C111 C116 C162 175.3(2)
N11 C111 C116 C162 -7.9(4)
C113 C112 C122 C121 -83.9(3)
C111 C112 C122 C121 97.3(3)
C113 C112 C122 C123 39.9(3)
C111 C112 C122 C123 -138.9(2)
C13 N14 C141 C142 -84.9(3)
Zr N14 C141 C142 57.6(4)
C13 N14 C141 C146 97.8(3)
Zr N14 C141 C146 -119.6(3)
C146 C141 C142 C143 1.8(4)
N14 C141 C142 C143 -175.3(2)
C146 C141 C142 C422 -177.2(2)
N14 C141 C142 C422 5.6(4)
C141 C142 C143 C144 0.1(4)
C422 C142 C143 C144 179.3(3)
C142 C143 C144 C145 -1.8(4)
C143 C144 C145 C146 1.6(4)
C144 C145 C146 C141 0.4(4)
C144 C145 C146 C462 179.4(3)
C142 C141 C146 C145 -2.1(4)
N14 C141 C146 C145 175.1(2)
C142 C141 C146 C462 178.9(2)
N14 C141 C146 C462 -3.9(3)
C115 C116 C162 C163 -57.9(3)
C111 C116 C162 C163 124.1(3)
C115 C116 C162 C161 65.7(3)
C111 C116 C162 C161 -112.3(3)
C22 N21 C211 C212 110.2(3)
Zr N21 C211 C212 -95.5(3)
C22 N21 C211 C216 -71.8(3)
Zr N21 C211 C216 82.6(3)
C216 C211 C212 C213 3.5(4)
N21 C211 C212 C213 -178.5(2)
C216 C211 C212 C222 -175.3(2)
N21 C211 C212 C222 2.7(4)
C211 C212 C213 C214 -0.5(4)
C222 C212 C213 C214 178.3(3)
C212 C213 C214 C215 -2.1(4)
C213 C214 C215 C216 1.8(4)
C214 C215 C216 C211 1.2(4)
C214 C215 C216 C262 -174.9(2)
C212 C211 C216 C215 -3.8(4)
N21 C211 C216 C215 178.2(2)
C212 C211 C216 C262 172.1(2)
N21 C211 C216 C262 -5.8(4)
C213 C212 C222 C223 61.4(4)
C211 C212 C222 C223 -119.8(3)
C213 C212 C222 C221 -63.8(3)
C211 C212 C222 C221 114.9(3)
C23 N24 C241 C242 115.5(3)
Zr N24 C241 C242 -44.2(4)
C23 N24 C241 C246 -68.0(3)
Zr N24 C241 C246 132.2(3)
C246 C241 C242 C243 -1.5(5)
N24 C241 C242 C243 174.9(3)
C246 C241 C242 C432 174.4(3)
N24 C241 C242 C432 -9.2(4)
C241 C242 C243 C244 3.1(5)
C432 C242 C243 C244 -173.0(3)
C242 C243 C244 C245 -2.6(6)
C243 C244 C245 C246 0.5(6)
C244 C245 C246 C241 1.1(5)
C244 C245 C246 C452 -177.7(3)
C242 C241 C246 C245 -0.5(4)
N24 C241 C246 C245 -176.9(2)
C242 C241 C246 C452 178.2(3)
N24 C241 C246 C452 1.8(4)
C215 C216 C262 C263 -58.5(3)
C211 C216 C262 C263 125.6(3)
C215 C216 C262 C261 65.7(3)
C211 C216 C262 C261 -110.2(3)
C143 C142 C422 C426 58.9(3)
C141 C142 C422 C426 -122.1(3)
C143 C142 C422 C421 -66.0(3)
C141 C142 C422 C421 113.1(3)
C243 C242 C432 C431 -56.2(4)
C241 C242 C432 C431 127.9(3)
C243 C242 C432 C433 67.9(4)
C241 C242 C432 C433 -108.0(3)
C245 C246 C452 C451 -83.6(3)
C241 C246 C452 C451 97.7(3)
C245 C246 C452 C453 38.5(4)
C241 C246 C452 C453 -140.2(3)
C145 C146 C462 C463 -84.8(3)
C141 C146 C462 C463 94.2(3)
C145 C146 C462 C461 40.9(4)
C141 C146 C462 C461 -140.1(3)
